data_2312819
loop_
_publ_author_name
'Spahr, Dominik'
'St&#x119;kiel, Micha&#x142;'
'Zimmer, Dominik'
'Bayarjargal, Lkhamsuren'
'Bunk, Katja'
'Morgenroth, Wolfgang'
'Milman, Victor'
'Refson, Keith'
'Jochym, Dominik'
'Byrne, Peter J. P.'
'Winkler, Bj&#xf6;rn'

_publ_section_title
;
 Pressure-induced Pb-Pb bonding and phase transition in
 Pb<sub>2</sub>SnO<sub>4</sub>.
;
_journal_coeditor_code XK5074SUP1
_journal_issue 'Pt 6'
_journal_name_full 'Acta crystallographica Section B, Structural science, crystal engineering and materials'
_journal_page_first 979
_journal_page_last 991
_journal_paper_doi 10.1107/S205252062001238X
_journal_volume 76
_journal_year 2020
_chemical_formula_structural 'Pb2 Sn O4'
_chemical_formula_sum 'O4 Pb2 Sn'
_chemical_formula_weight 597.108
_chemical_name_systematic 'Tin(IV) Dilead Oxide'
_space_group_IT_number 135
_space_group_name_Hall '-P 4c 2ab'
_space_group_name_H-M_alt 'P 42/m b c'
_symmetry_cell_setting tetragonal
_symmetry_Int_Tables_number 135
_symmetry_space_group_name_H-M 'P 42/m b c'
_atom_sites_solution_primary heavy
_atom_sites_solution_secondary difmap
_audit_creation_date 2019-05-24T12:45
_audit_creation_method 'Jana2006 Version : 25/10/2015'
_cell_angle_alpha 90
_cell_angle_beta 90
_cell_angle_gamma 90
_cell_formula_units_Z 4
_cell_length_a 8.7276(2)
_cell_length_b 8.7276(2)
_cell_length_c 6.2970(2)
_cell_measurement_reflns_used 349
_cell_measurement_temperature 298(2)
_cell_measurement_theta_max 29.13
_cell_measurement_theta_min 4.67
_cell_volume 479.65(2)
_diffrn_ambient_temperature 298(2)
_diffrn_detector 'CCD plate'
_diffrn_detector_area_resol_mean 15.9682
_diffrn_measured_fraction_theta_full 0.99
_diffrn_measured_fraction_theta_max 0.99
_diffrn_measurement_device 'four-circle diffractometer'
_diffrn_measurement_device_type 'Xcalibur, Sapphire3'
_diffrn_measurement_method '\w scans'
_diffrn_radiation_monochromator graphite
_diffrn_radiation_probe x-ray
_diffrn_radiation_source 'X-ray tube'
_diffrn_radiation_type 'Mo K\a'
_diffrn_radiation_wavelength 0.71073
_diffrn_reflns_av_R_equivalents 0.0421
_diffrn_reflns_av_unetI/netI 0.0189
_diffrn_reflns_limit_h_max 11
_diffrn_reflns_limit_h_min -11
_diffrn_reflns_limit_k_max 11
_diffrn_reflns_limit_k_min -11
_diffrn_reflns_limit_l_max 8
_diffrn_reflns_limit_l_min -8
_diffrn_reflns_number 6359
_diffrn_reflns_theta_full 29.13
_diffrn_reflns_theta_max 29.13
_diffrn_reflns_theta_min 4.67
_diffrn_source 'fine-focus sealed X-ray tube'
_diffrn_source_current 38
_diffrn_source_voltage 45
_exptl_absorpt_coefficient_mu 75.088
_exptl_absorpt_correction_T_max 0.05
_exptl_absorpt_correction_T_min 0.027
_exptl_absorpt_correction_type empirical
_exptl_absorpt_process_details
;
CrysAlisPro 1.171.39.46 (Rigaku Oxford Diffraction, 2018)
Spherical absorption correction
 using equivalent radius and absorption coefficient.
Empirical absorption correction using spherical harmonics,
 implemented in SCALE3 ABSPACK scaling algorithm.
;
_exptl_crystal_colour colourless
_exptl_crystal_density_diffrn 8.2684
_exptl_crystal_description cuboid
_exptl_crystal_F_000 984
_exptl_crystal_size_max 0.08
_exptl_crystal_size_mid 0.04
_exptl_crystal_size_min 0.03
_refine_diff_density_max 0.38
_refine_diff_density_min -0.40
_refine_ls_extinction_coef 42(11)
_refine_ls_extinction_method 'B-C type 1 Gaussian isotropic (Becker & Coppens, 1974)'
_refine_ls_goodness_of_fit_gt 1.27
_refine_ls_goodness_of_fit_ref 1.26
_refine_ls_number_constraints 0
_refine_ls_number_parameters 22
_refine_ls_number_reflns 349
_refine_ls_number_restraints 0
_refine_ls_R_factor_all 0.0303
_refine_ls_R_factor_gt 0.0214
_refine_ls_shift/su_max 0.0034
_refine_ls_shift/su_mean 0.0007
_refine_ls_structure_factor_coef F
_refine_ls_weighting_details w=1/(\s^2^(F)+0.0001F^2^)
_refine_ls_weighting_scheme sigma
_refine_ls_wR_factor_gt 0.0231
_refine_ls_wR_factor_ref 0.0247
_reflns_number_gt 304
_reflns_number_total 349
_reflns_threshold_expression I>3\s(I)
_cod_data_source_file xk5074.cif
_cod_data_source_block Pb2SnO4-P42ombc-P0
_cod_depositor_comments
;
The following automatic conversions were performed:

data item '_diffrn_radiation_probe' value 'X-ray' was changed to
'x-ray' in accordance with the
/home/data/users/saulius/crontab/automatic-downloads/rss-feeds/IUCr/lib/dictionaries/cif_core.dic
dictionary named 'cif_core.dic' version 2.4.2 last updated on
2011-04-26.

Automatic conversion script
Id: cif_fix_values 8170 2020-07-09 18:12:32Z antanas 
;
_cod_original_formula_sum 'O4 Pb2 Sn1'
_cod_database_code 2312819

loop_
_space_group_symop_id
_space_group_symop_operation_xyz
1 x,y,z
2 -x,-y,z
3 -y,x,z+1/2
4 y,-x,z+1/2
5 -x+1/2,y+1/2,-z
6 x+1/2,-y+1/2,-z
7 y+1/2,x+1/2,-z+1/2
8 -y+1/2,-x+1/2,-z+1/2
9 -x,-y,-z
10 x,y,-z
11 y,-x,-z+1/2
12 -y,x,-z+1/2
13 x+1/2,-y+1/2,z
14 -x+1/2,y+1/2,z
15 -y+1/2,-x+1/2,z+1/2
16 y+1/2,x+1/2,z+1/2

loop_
_atom_site_label
_atom_site_type_symbol
_atom_site_fract_x
_atom_site_fract_y
_atom_site_fract_z
_atom_site_adp_type
_atom_site_U_iso_or_equiv
_atom_site_site_symmetry_multiplicity
_atom_site_occupancy
_atom_site_calc_flag
_atom_site_refinement_flags
_atom_site_disorder_assembly
_atom_site_disorder_group
Pb1 Pb 0.85801(5) 0.16055(5) 0 Uani 0.02231(16) 8 1 d . . .
Sn1 Sn 0.5 0 0.25 Uani 0.0181(2) 4 1 d . . .
O1 O 0.6250(8) 0.0973(8) 0.5 Uani 0.020(2) 8 1 d . . .
O2 O 0.3344(6) 0.1656(6) 0.25 Uani 0.0251(19) 8 1 d . . .

loop_
_atom_site_aniso_label
_atom_site_aniso_type_symbol
_atom_site_aniso_U_11
_atom_site_aniso_U_22
_atom_site_aniso_U_33
_atom_site_aniso_U_12
_atom_site_aniso_U_13
_atom_site_aniso_U_23
Pb1 Pb 0.0225(3) 0.0205(3) 0.0239(3) 0.00144(15) 0 0
Sn1 Sn 0.0196(3) 0.0196(3) 0.0152(5) 0.0015(4) 0 0
O1 O 0.024(4) 0.018(4) 0.019(4) -0.003(3) 0 0
O2 O 0.027(3) 0.027(3) 0.022(4) 0.003(3) 0.004(2) 0.004(2)

loop_
_geom_angle_atom_site_label_1
_geom_angle_atom_site_label_2
_geom_angle_atom_site_label_3
_geom_angle_site_symmetry_1
_geom_angle_site_symmetry_2
_geom_angle_site_symmetry_3
_geom_angle
_geom_angle_publ_flag
O1 Pb1 O2 7_545 . 3_654 90.02(18) ?
O1 Pb1 O2 7_545 . 12_655 90.02(18) ?
O2 Pb1 O2 3_654 . 12_655 91.59(14) ?
Sn1 Sn1 Sn1 9_655 . 9_656 180.0(5) ?
Sn1 Sn1 O1 9_655 . . 138.71(14) ?
Sn1 Sn1 O1 9_655 . 2_655 138.71(14) ?
Sn1 Sn1 O1 9_655 . 7_545 41.29(14) ?
Sn1 Sn1 O1 9_655 . 8_555 41.29(14) ?
Sn1 Sn1 O2 9_655 . . 90 ?
Sn1 Sn1 O2 9_655 . 2_655 90 ?
Sn1 Sn1 O1 9_656 . . 41.29(14) ?
Sn1 Sn1 O1 9_656 . 2_655 41.29(14) ?
Sn1 Sn1 O1 9_656 . 7_545 138.71(14) ?
Sn1 Sn1 O1 9_656 . 8_555 138.71(14) ?
Sn1 Sn1 O2 9_656 . . 90 ?
Sn1 Sn1 O2 9_656 . 2_655 90 ?
O1 Sn1 O1 . . 2_655 82.6(2) ?
O1 Sn1 O1 . . 7_545 98.2(2) ?
O1 Sn1 O1 . . 8_555 170.6(3) ?
O1 Sn1 O2 . . . 94.7(2) ?
O1 Sn1 O2 . . 2_655 85.3(2) ?
O1 Sn1 O1 2_655 . 7_545 170.6(3) ?
O1 Sn1 O1 2_655 . 8_555 98.2(2) ?
O1 Sn1 O2 2_655 . . 85.3(2) ?
O1 Sn1 O2 2_655 . 2_655 94.7(2) ?
O1 Sn1 O1 7_545 . 8_555 82.6(2) ?
O1 Sn1 O2 7_545 . . 85.3(2) ?
O1 Sn1 O2 7_545 . 2_655 94.7(2) ?
O1 Sn1 O2 8_555 . . 94.7(2) ?
O1 Sn1 O2 8_555 . 2_655 85.3(2) ?
O2 Sn1 O2 . . 2_655 180.0(5) ?
Pb1 O1 Sn1 7_545 . . 118.2(2) ?
Pb1 O1 Sn1 7_545 . 9_656 118.2(2) ?
Sn1 O1 Sn1 . . 9_656 97.4(3) ?
Pb1 O2 Pb1 4_565 . 6_455 130.1(2) ?
Pb1 O2 Sn1 4_565 . . 114.97(18) ?
Pb1 O2 Sn1 6_455 . . 114.97(18) ?

loop_
_geom_bond_atom_site_label_1
_geom_bond_atom_site_label_2
_geom_bond_site_symmetry_1
_geom_bond_site_symmetry_2
_geom_bond_distance
_geom_bond_publ_flag
Pb1 O1 . 7_545 2.296(7) ?
Pb1 O2 . 3_654 2.196(4) ?
Pb1 O2 . 12_655 2.196(4) ?
Sn1 Sn1 . 9_655 3.1485(2) ?
Sn1 Sn1 . 9_656 3.1485(2) ?
Sn1 O1 . . 2.095(5) ?
Sn1 O1 . 2_655 2.095(5) ?
Sn1 O1 . 7_545 2.095(5) ?
Sn1 O1 . 8_555 2.095(5) ?
Sn1 O2 . . 2.044(5) ?
Sn1 O2 . 2_655 2.044(5) ?
